data_1553747
loop_
_publ_author_name
'Takai, Atsuro'
'Freas, Dylan J.'
'Suzuki, Toshikane'
'Sugimoto, Manabu'
'Labuta, Jan'
'Haruki, Rie'
'Kumai, Reiji'
'Adachi, Shin-ichi'
'Sakai, Hayato'
'Hasobe, Taku'
'Matsushita, Yoshitaka'
'Takeuchi, Masayuki'

_publ_section_title
;
 The effect of a highly twisted C&#xE001;C double bond on the electronic
 structures of 9,9&#x2032;-bifluorenylidene derivatives in the ground and
 excited states
;
_journal_issue 5
_journal_name_full 'Organic Chemistry Frontiers'
_journal_page_first 650
_journal_paper_doi 10.1039/C7QO00125H
_journal_volume 4
_journal_year 2017
_chemical_formula_sum 'C30 H24'
_chemical_formula_weight 384.49
_chemical_name_systematic 1,4,1',4?-tetramethyl-9,9?-bifluorenylidene
_space_group_crystal_system monoclinic
_space_group_IT_number 9
_space_group_name_Hall 'C -2yc'
_space_group_name_H-M_alt 'C 1 c 1'
_atom_sites_solution_hydrogens geom
_audit_creation_method SHELXL-2014/7
_audit_update_record
;
2017-02-08 deposited with the CCDC.
2017-03-10 downloaded from the CCDC.
;
_cell_angle_alpha 90
_cell_angle_beta 122.509(3)
_cell_angle_gamma 90
_cell_formula_units_Z 16
_cell_length_a 21.7066(8)
_cell_length_b 21.7067(8)
_cell_length_c 20.1949(13)
_cell_measurement_reflns_used 2808
_cell_measurement_temperature 213(2)
_cell_measurement_theta_max 23.14
_cell_measurement_theta_min 2.39
_cell_volume 8024.4(7)
_computing_cell_refinement 'CrystalClear (Rigaku, 1997--2002)'
_computing_data_collection 'CrystalClear (Rigaku, 1997--2002)'
_computing_data_reduction 'CrystalClear (Rigaku, 1997--2002)'
_computing_structure_refinement 'SHELXL-2014/7 (Sheldrick, 2014)'
_computing_structure_solution 'SHELXS-2013 (Sheldrick, 2013)'
_diffrn_ambient_temperature 213(2)
_diffrn_detector_area_resol_mean 28.5714
_diffrn_measured_fraction_theta_full 0.981
_diffrn_measured_fraction_theta_max 0.981
_diffrn_measurement_device
;
Rigaku AFC11 Saturn724+ (4x4 bin mode)
;
_diffrn_measurement_method dtprofit.ref
_diffrn_radiation_detector CCD
_diffrn_radiation_monochromator Confocal
_diffrn_radiation_source 'Rotating Anode'
_diffrn_radiation_type MoK\a
_diffrn_radiation_wavelength 0.71073
_diffrn_reflns_av_R_equivalents 0.0804
_diffrn_reflns_av_unetI/netI 0.2141
_diffrn_reflns_Laue_measured_fraction_full 0.981
_diffrn_reflns_Laue_measured_fraction_max 0.981
_diffrn_reflns_limit_h_max 23
_diffrn_reflns_limit_h_min -25
_diffrn_reflns_limit_k_max 21
_diffrn_reflns_limit_k_min -25
_diffrn_reflns_limit_l_max 23
_diffrn_reflns_limit_l_min -23
_diffrn_reflns_number 25013
_diffrn_reflns_point_group_measured_fraction_full 0.981
_diffrn_reflns_point_group_measured_fraction_max 0.981
_diffrn_reflns_theta_full 24.620
_diffrn_reflns_theta_max 24.620
_diffrn_reflns_theta_min 1.876
_exptl_absorpt_coefficient_mu 0.072
_exptl_absorpt_correction_T_max 0.3129
_exptl_absorpt_correction_T_min 0.2602
_exptl_absorpt_correction_type multi-scan
_exptl_absorpt_process_details
;
CrystalClear (Rigaku, 1997--2002)
;
_exptl_crystal_colour 'Dark red'
_exptl_crystal_density_diffrn 1.273
_exptl_crystal_description Chunk
_exptl_crystal_F_000 3264
_exptl_crystal_recrystallization_method 'Vapour deposition'
_exptl_crystal_size_max 0.059
_exptl_crystal_size_mid 0.047
_exptl_crystal_size_min 0.017
_refine_diff_density_max 0.430
_refine_diff_density_min -0.257
_refine_diff_density_rms 0.068
_refine_ls_abs_structure_details
;
 Refined as an inversion twin.
;
_refine_ls_abs_structure_Flack 10(10)
_refine_ls_extinction_method none
_refine_ls_goodness_of_fit_ref 0.874
_refine_ls_hydrogen_treatment constr
_refine_ls_matrix_type full
_refine_ls_number_parameters 1098
_refine_ls_number_reflns 12072
_refine_ls_number_restraints 2
_refine_ls_restrained_S_all 0.874
_refine_ls_R_factor_all 0.1838
_refine_ls_R_factor_gt 0.0776
_refine_ls_shift/su_max 0.000
_refine_ls_shift/su_mean 0.000
_refine_ls_structure_factor_coef Fsqd
_refine_ls_weighting_details 'w=1/[\s^2^(Fo^2^)] where P=(Fo^2^+2Fc^2^)/3'
_refine_ls_weighting_scheme calc
_refine_ls_wR_factor_gt 0.1578
_refine_ls_wR_factor_ref 0.2027
_reflns_Friedel_coverage 0.998
_reflns_Friedel_fraction_full 0.981
_reflns_Friedel_fraction_max 0.981
_reflns_number_gt 5210
_reflns_number_total 12072
_reflns_threshold_expression 'I > 2\s(I)'
_cod_data_source_file c7qo00125h2.cif
_cod_data_source_block shelx
_cod_original_sg_symbol_H-M 'C c'
_cod_database_code 1553747
_shelx_shelxl_version_number 2014/7
_shelx_space_group_comment
;
The symmetry employed for this shelxl refinement is uniquely defined
by the following loop, which should always be used as a source of
symmetry information in preference to the above space-group names.
They are only intended as comments.
;
_shelx_estimated_absorpt_t_min 0.996
_shelx_estimated_absorpt_t_max 0.999

loop_
_space_group_symop_operation_xyz
'x, y, z'
'x, -y, z+1/2'
'x+1/2, y+1/2, z'
'x+1/2, -y+1/2, z+1/2'

loop_
_atom_site_label
_atom_site_type_symbol
_atom_site_fract_x
_atom_site_fract_y
_atom_site_fract_z
_atom_site_U_iso_or_equiv
_atom_site_adp_type
_atom_site_occupancy
_atom_site_site_symmetry_order
_atom_site_calc_flag
_atom_site_refinement_flags_posn
_atom_site_refinement_flags_adp
C1 C 1.0483(5) 0.3907(5) 0.7015(6) 0.040(3) Uani 1 1 d . .
H1 H 1.0685 0.4188 0.7435 0.047 Uiso 1 1 calc R U
C2 C 1.0931(6) 0.3457(5) 0.6991(6) 0.040(3) Uani 1 1 d . .
H2 H 1.1427 0.3435 0.7394 0.049 Uiso 1 1 calc R U
C3 C 1.0647(5) 0.3051(5) 0.6381(6) 0.034(3) Uani 1 1 d . .
H3 H 1.0949 0.2748 0.6369 0.041 Uiso 1 1 calc R U
C4 C 0.9923(5) 0.3079(4) 0.5784(5) 0.029(2) Uani 1 1 d . .
C5 C 0.9478(5) 0.2767(4) 0.5025(5) 0.024(2) Uani 1 1 d . .
C6 C 0.9678(5) 0.2274(5) 0.4744(6) 0.032(2) Uani 1 1 d . .
C7 C 1.0410(5) 0.1949(5) 0.5182(6) 0.040(3) Uani 1 1 d . .
H7A H 1.0402 0.1604 0.4871 0.059 Uiso 1 1 calc R U
H7B H 1.0505 0.1799 0.5681 0.059 Uiso 1 1 calc R U
H7C H 1.0791 0.2235 0.5273 0.059 Uiso 1 1 calc R U
C8 C 0.9119(6) 0.2045(4) 0.4018(6) 0.039(3) Uani 1 1 d . .
H8 H 0.9224 0.1711 0.3799 0.047 Uiso 1 1 calc R U
C9 C 0.8424(5) 0.2283(4) 0.3610(6) 0.034(2) Uani 1 1 d . .
H9 H 0.8072 0.2110 0.3123 0.040 Uiso 1 1 calc R U
C10 C 0.8229(5) 0.2776(5) 0.3905(6) 0.034(2) Uani 1 1 d . .
C11 C 0.7437(5) 0.2948(5) 0.3473(6) 0.042(3) Uani 1 1 d . .
H11A H 0.7331 0.3246 0.3066 0.063 Uiso 1 1 calc R U
H11B H 0.7326 0.3128 0.3837 0.063 Uiso 1 1 calc R U
H11C H 0.7140 0.2583 0.3236 0.063 Uiso 1 1 calc R U
C12 C 0.8781(5) 0.3050(4) 0.4597(5) 0.028(2) Uani 1 1 d . .
C13 C 0.8744(4) 0.3540(4) 0.5071(5) 0.018(2) Uani 1 1 d . .
C14 C 0.8221(4) 0.3970(4) 0.4874(5) 0.019(2) Uani 1 1 d . .
C15 C 0.7859(5) 0.4309(4) 0.4115(5) 0.026(2) Uani 1 1 d . .
C16 C 0.7984(5) 0.4307(5) 0.3512(5) 0.032(2) Uani 1 1 d . .
H16 H 0.8291 0.4003 0.3509 0.039 Uiso 1 1 calc R U
C17 C 0.7678(5) 0.4726(5) 0.2928(6) 0.039(3) Uani 1 1 d . .
H17 H 0.7761 0.4705 0.2517 0.047 Uiso 1 1 calc R U
C18 C 0.7239(6) 0.5192(5) 0.2937(7) 0.048(3) Uani 1 1 d . .
H18 H 0.7028 0.5484 0.2530 0.057 Uiso 1 1 calc R U
C19 C 0.7437(5) 0.4792(4) 0.4152(6) 0.032(3) Uani 1 1 d . .
C20 C 0.7106(5) 0.5230(4) 0.3548(6) 0.030(2) Uani 1 1 d . .
H20 H 0.6805 0.5541 0.3551 0.036 Uiso 1 1 calc R U
C21 C 0.7469(4) 0.4743(4) 0.4885(5) 0.022(2) Uani 1 1 d . .
C22 C 0.7107(5) 0.5082(5) 0.5166(7) 0.044(3) Uani 1 1 d . .
C23 C 0.6572(5) 0.5597(5) 0.4722(7) 0.050(3) Uani 1 1 d . .
H23A H 0.6816 0.5925 0.4624 0.075 Uiso 1 1 calc R U
H23B H 0.6387 0.5756 0.5032 0.075 Uiso 1 1 calc R U
H23C H 0.6169 0.5441 0.4226 0.075 Uiso 1 1 calc R U
C24 C 0.7221(5) 0.4892(5) 0.5890(7) 0.044(3) Uani 1 1 d . .
H24 H 0.6993 0.5115 0.6100 0.053 Uiso 1 1 calc R U
C25 C 0.7654(5) 0.4393(5) 0.6306(6) 0.034(3) Uani 1 1 d . .
H25 H 0.7706 0.4280 0.6783 0.041 Uiso 1 1 calc R U
C26 C 0.8020(5) 0.4050(4) 0.6020(6) 0.031(2) Uani 1 1 d . .
C27 C 0.8386(5) 0.3479(5) 0.6446(5) 0.040(3) Uani 1 1 d . .
H27A H 0.8299 0.3157 0.6072 0.060 Uiso 1 1 calc R U
H27B H 0.8193 0.3353 0.6760 0.060 Uiso 1 1 calc R U
H27C H 0.8907 0.3552 0.6786 0.060 Uiso 1 1 calc R U
C28 C 0.7961(5) 0.4253(4) 0.5340(6) 0.028(2) Uani 1 1 d . .
C29 C 0.9468(5) 0.3522(4) 0.5829(6) 0.033(2) Uani 1 1 d . .
C30 C 0.9759(5) 0.3948(5) 0.6444(5) 0.032(2) Uani 1 1 d . .
H30 H 0.9463 0.4255 0.6463 0.038 Uiso 1 1 calc R U
C31 C 0.7905(6) 0.1380(5) 0.7004(7) 0.054(3) Uani 1 1 d . .
H31 H 0.8107 0.1636 0.7448 0.065 Uiso 1 1 calc R U
C32 C 0.8343(6) 0.0927(5) 0.6943(7) 0.055(3) Uani 1 1 d . .
H32 H 0.8839 0.0894 0.7344 0.066 Uiso 1 1 calc R U
C33 C 0.8055(5) 0.0532(5) 0.6306(6) 0.039(3) Uani 1 1 d . .
H33 H 0.8350 0.0234 0.6271 0.047 Uiso 1 1 calc R U
C34 C 0.7318(6) 0.0585(5) 0.5719(7) 0.046(3) Uani 1 1 d . .
C35 C 0.6872(5) 0.0266(5) 0.4945(6) 0.030(2) Uani 1 1 d . .
C36 C 0.7046(7) -0.0219(5) 0.4659(8) 0.054(3) Uani 1 1 d . .
C37 C 0.7753(6) -0.0551(5) 0.5050(7) 0.056(3) Uani 1 1 d . .
H37A H 0.7716 -0.0900 0.4730 0.084 Uiso 1 1 calc R U
H37B H 0.7872 -0.0697 0.5560 0.084 Uiso 1 1 calc R U
H37C H 0.8134 -0.0275 0.5117 0.084 Uiso 1 1 calc R U
C38 C 0.6474(8) -0.0427(6) 0.3919(8) 0.066(4) Uani 1 1 d . .
H38 H 0.6577 -0.0747 0.3679 0.079 Uiso 1 1 calc R U
C39 C 0.5795(7) -0.0200(5) 0.3536(7) 0.051(3) Uani 1 1 d . .
H39 H 0.5433 -0.0377 0.3057 0.061 Uiso 1 1 calc R U
C40 C 0.5614(6) 0.0312(5) 0.3850(7) 0.050(3) Uani 1 1 d . .
C41 C 0.4813(5) 0.0481(5) 0.3421(6) 0.051(3) Uani 1 1 d . .
H41A H 0.4718 0.0826 0.3073 0.077 Uiso 1 1 calc R U
H41B H 0.4687 0.0594 0.3798 0.077 Uiso 1 1 calc R U
H41C H 0.4519 0.0131 0.3115 0.077 Uiso 1 1 calc R U
C42 C 0.6174(6) 0.0557(5) 0.4541(7) 0.044(3) Uani 1 1 d . .
C43 C 0.6142(5) 0.1030(5) 0.5025(6) 0.033(3) Uani 1 1 d . .
C44 C 0.5247(5) 0.1849(5) 0.4155(6) 0.037(3) Uani 1 1 d . .
C45 C 0.5344(5) 0.1834(5) 0.3517(5) 0.037(3) Uani 1 1 d . .
H45 H 0.5642 0.1535 0.3488 0.044 Uiso 1 1 calc R U
C46 C 0.4989(5) 0.2273(5) 0.2939(6) 0.045(3) Uani 1 1 d . .
H46 H 0.5020 0.2258 0.2493 0.054 Uiso 1 1 calc R U
C47 C 0.4578(5) 0.2743(5) 0.3009(7) 0.048(3) Uani 1 1 d . .
H47 H 0.4341 0.3041 0.2611 0.057 Uiso 1 1 calc R U
C48 C 0.4520(5) 0.2770(5) 0.3663(6) 0.036(3) Uani 1 1 d . .
H48 H 0.4263 0.3093 0.3717 0.044 Uiso 1 1 calc R U
C49 C 0.4846(5) 0.2316(5) 0.4231(6) 0.041(3) Uani 1 1 d . .
C50 C 0.4927(5) 0.2250(4) 0.4998(6) 0.029(2) Uani 1 1 d . .
C51 C 0.4584(5) 0.2580(5) 0.5298(7) 0.047(3) Uani 1 1 d . .
C52 C 0.4064(5) 0.3083(5) 0.4922(7) 0.054(3) Uani 1 1 d . .
H52A H 0.4288 0.3413 0.4799 0.081 Uiso 1 1 calc R U
H52B H 0.3924 0.3235 0.5275 0.081 Uiso 1 1 calc R U
H52C H 0.3634 0.2935 0.4442 0.081 Uiso 1 1 calc R U
C53 C 0.4766(6) 0.2383(6) 0.6068(7) 0.056(3) Uani 1 1 d . .
H53 H 0.4581 0.2608 0.6322 0.067 Uiso 1 1 calc R U
C54 C 0.5203(5) 0.1872(6) 0.6444(6) 0.043(3) Uani 1 1 d . .
H54 H 0.5289 0.1748 0.6933 0.052 Uiso 1 1 calc R U
C55 C 0.5425(5) 0.1759(5) 0.5412(6) 0.040(3) Uani 1 1 d . .
C56 C 0.5517(5) 0.1540(5) 0.6107(6) 0.046(3) Uani 1 1 d . .
C57 C 0.5627(5) 0.1478(5) 0.4892(5) 0.031(2) Uani 1 1 d . .
C58 C 0.5905(6) 0.0956(6) 0.6520(6) 0.058(3) Uani 1 1 d . .
H58A H 0.5828 0.0648 0.6135 0.087 Uiso 1 1 calc R U
H58B H 0.5714 0.0806 0.6828 0.087 Uiso 1 1 calc R U
H58C H 0.6424 0.1037 0.6864 0.087 Uiso 1 1 calc R U
C59 C 0.6870(5) 0.1024(5) 0.5773(6) 0.041(3) Uani 1 1 d . .
C60 C 0.7192(6) 0.1442(5) 0.6416(6) 0.043(3) Uani 1 1 d . .
H60 H 0.6910 0.1763 0.6435 0.051 Uiso 1 1 calc R U
C61 C 0.3986(6) 0.0656(5) 0.4915(8) 0.062(4) Uani 1 1 d . .
H61A H 0.3581 0.0518 0.4410 0.093 Uiso 1 1 calc R U
H61B H 0.4273 0.0303 0.5219 0.093 Uiso 1 1 calc R U
H61C H 0.4290 0.0935 0.4837 0.093 Uiso 1 1 calc R U
C62 C 0.3685(6) 0.0996(5) 0.5366(8) 0.055(3) Uani 1 1 d . .
C63 C 0.3835(6) 0.0802(5) 0.6098(8) 0.060(4) Uani 1 1 d . .
H63 H 0.4171 0.0479 0.6350 0.072 Uiso 1 1 calc R U
C64 C 0.3525(5) 0.1052(5) 0.6467(7) 0.050(3) Uani 1 1 d . .
H64 H 0.3646 0.0894 0.6956 0.060 Uiso 1 1 calc R U
C65 C 0.3023(6) 0.1545(5) 0.6131(7) 0.050(3) Uani 1 1 d . .
C66 C 0.2617(7) 0.1708(6) 0.6506(7) 0.066(4) Uani 1 1 d . .
H66A H 0.2880 0.2028 0.6894 0.100 Uiso 1 1 calc R U
H66B H 0.2572 0.1347 0.6760 0.100 Uiso 1 1 calc R U
H66C H 0.2135 0.1856 0.6110 0.100 Uiso 1 1 calc R U
C67 C 0.2912(5) 0.1779(5) 0.5439(6) 0.039(3) Uani 1 1 d . .
C68 C 0.2375(5) 0.2261(5) 0.4900(6) 0.032(2) Uani 1 1 d . .
C69 C 0.2002(5) 0.2694(5) 0.5030(6) 0.032(2) Uani 1 1 d . .
C70 C 0.1252(5) 0.2945(5) 0.4488(6) 0.037(3) Uani 1 1 d . .
C71 C 0.0668(6) 0.2730(5) 0.3803(7) 0.050(3) Uani 1 1 d . .
C72 C 0.0650(6) 0.2153(6) 0.3421(6) 0.061(4) Uani 1 1 d . .
H72A H 0.0840 0.2222 0.3089 0.073 Uiso 1 1 calc R U
H72B H 0.0151 0.2006 0.3104 0.073 Uiso 1 1 calc R U
H72C H 0.0948 0.1848 0.3817 0.073 Uiso 1 1 calc R U
C73 C 0.0002(6) 0.3048(7) 0.3452(8) 0.061(4) Uani 1 1 d . .
H73 H -0.0398 0.2922 0.2962 0.073 Uiso 1 1 calc R U
C74 C -0.0052(6) 0.3543(7) 0.3834(9) 0.068(4) Uani 1 1 d . .
H74 H -0.0500 0.3755 0.3580 0.081 Uiso 1 1 calc R U
C75 C 0.0510(7) 0.3768(6) 0.4586(8) 0.062(4) Uani 1 1 d . .
C76 C 0.0368(7) 0.4279(6) 0.4998(8) 0.070(4) Uani 1 1 d . .
H76A H 0.0732 0.4600 0.5154 0.105 Uiso 1 1 calc R U
H76B H 0.0397 0.4114 0.5460 0.105 Uiso 1 1 calc R U
H76C H -0.0114 0.4449 0.4645 0.105 Uiso 1 1 calc R U
C77 C 0.1178(6) 0.3451(5) 0.4920(7) 0.037(3) Uani 1 1 d . .
C78 C 0.1844(6) 0.3523(5) 0.5686(7) 0.049(3) Uani 1 1 d . .
C79 C 0.2052(8) 0.3982(5) 0.6256(7) 0.058(4) Uani 1 1 d . .
H79 H 0.1732 0.4292 0.6215 0.070 Uiso 1 1 calc R U
C80 C 0.2771(8) 0.3941(6) 0.6888(7) 0.062(4) Uani 1 1 d . .
H80 H 0.2929 0.4228 0.7297 0.074 Uiso 1 1 calc R U
C81 C 0.3272(7) 0.3508(6) 0.6960(7) 0.058(3) Uani 1 1 d . .
H81 H 0.3756 0.3517 0.7396 0.069 Uiso 1 1 calc R U
C82 C 0.3064(6) 0.3080(5) 0.6411(6) 0.046(3) Uani 1 1 d . .
H82 H 0.3403 0.2789 0.6451 0.055 Uiso 1 1 calc R U
C83 C 0.2322(6) 0.3062(4) 0.5757(6) 0.039(3) Uani 1 1 d . .
C84 C 0.2377(5) 0.2217(5) 0.4169(6) 0.042(3) Uani 1 1 d . .
C85 C 0.2035(6) 0.2638(6) 0.3501(6) 0.054(3) Uani 1 1 d . .
H85 H 0.1714 0.2951 0.3451 0.065 Uiso 1 1 calc R U
C86 C 0.2206(6) 0.2552(6) 0.2971(8) 0.060(3) Uani 1 1 d . .
H86 H 0.1972 0.2797 0.2517 0.072 Uiso 1 1 calc R U
C87 C 0.2726(6) 0.2108(6) 0.3048(8) 0.067(4) Uani 1 1 d . .
H87 H 0.2830 0.2075 0.2654 0.080 Uiso 1 1 calc R U
C88 C 0.3071(6) 0.1732(7) 0.3683(7) 0.058(4) Uani 1 1 d . .
H88 H 0.3416 0.1441 0.3737 0.070 Uiso 1 1 calc R U
C89 C 0.2898(5) 0.1790(5) 0.4254(6) 0.046(3) Uani 1 1 d . .
C90 C 0.3202(5) 0.1492(5) 0.5020(6) 0.036(3) Uani 1 1 d . .
C91 C 0.6433(5) 0.3224(5) 0.4798(7) 0.052(3) Uani 1 1 d . .
H91A H 0.6037 0.3077 0.4292 0.077 Uiso 1 1 calc R U
H91B H 0.6729 0.2878 0.5111 0.077 Uiso 1 1 calc R U
H91C H 0.6733 0.3510 0.4722 0.077 Uiso 1 1 calc R U
C92 C 0.6127(6) 0.3541(5) 0.5210(7) 0.048(3) Uani 1 1 d . .
C93 C 0.6309(6) 0.3321(5) 0.5948(6) 0.043(3) Uani 1 1 d . .
H93 H 0.6647 0.2997 0.6173 0.052 Uiso 1 1 calc R U
C94 C 0.6023(5) 0.3552(4) 0.6362(6) 0.031(2) Uani 1 1 d . .
H94 H 0.6158 0.3377 0.6848 0.037 Uiso 1 1 calc R U
C95 C 0.5534(5) 0.4046(5) 0.6067(6) 0.041(3) Uani 1 1 d . .
C96 C 0.5182(5) 0.4227(5) 0.6519(6) 0.046(3) Uani 1 1 d . .
H96A H 0.4677 0.4342 0.6151 0.069 Uiso 1 1 calc R U
H96B H 0.5444 0.4572 0.6860 0.069 Uiso 1 1 calc R U
H96C H 0.5200 0.3880 0.6832 0.069 Uiso 1 1 calc R U
C97 C 0.5390(5) 0.4317(4) 0.5370(6) 0.030(2) Uani 1 1 d . .
C98 C 0.4878(5) 0.4807(4) 0.4917(5) 0.022(2) Uani 1 1 d . .
C99 C 0.4531(5) 0.5241(4) 0.5086(5) 0.027(2) Uani 1 1 d . .
C100 C 0.3812(5) 0.5532(5) 0.4616(6) 0.030(2) Uani 1 1 d . .
C101 C 0.3206(5) 0.5329(5) 0.3948(6) 0.036(3) Uani 1 1 d . .
C102 C 0.3160(6) 0.4745(4) 0.3502(6) 0.040(3) Uani 1 1 d . .
H10A H 0.2659 0.4679 0.3074 0.060 Uiso 1 1 calc R U
H10B H 0.3324 0.4395 0.3856 0.060 Uiso 1 1 calc R U
H10C H 0.3469 0.4789 0.3293 0.060 Uiso 1 1 calc R U
C103 C 0.2548(5) 0.5661(4) 0.3634(6) 0.031(2) Uani 1 1 d . .
H103 H 0.2134 0.5545 0.3149 0.037 Uiso 1 1 calc R U
C104 C 0.2514(6) 0.6157(5) 0.4041(6) 0.047(3) Uani 1 1 d . .
H104 H 0.2073 0.6377 0.3817 0.056 Uiso 1 1 calc R U
C105 C 0.3127(6) 0.6357(5) 0.4799(7) 0.047(3) Uani 1 1 d . .
C106 C 0.2997(6) 0.6851(5) 0.5189(7) 0.048(3) Uani 1 1 d . .
H10D H 0.3293 0.7205 0.5241 0.072 Uiso 1 1 calc R U
H10E H 0.3125 0.6715 0.5706 0.072 Uiso 1 1 calc R U
H10F H 0.2485 0.6965 0.4882 0.072 Uiso 1 1 calc R U
C107 C 0.3746(5) 0.6014(4) 0.5053(6) 0.030(2) Uani 1 1 d . .
C108 C 0.4462(6) 0.6077(4) 0.5818(6) 0.036(3) Uani 1 1 d . .
C109 C 0.4724(5) 0.6517(4) 0.6389(5) 0.027(2) Uani 1 1 d . .
H109 H 0.4421 0.6840 0.6356 0.032 Uiso 1 1 calc R U
C110 C 0.5434(6) 0.6483(5) 0.7011(6) 0.043(3) Uani 1 1 d . .
H110 H 0.5612 0.6777 0.7415 0.051 Uiso 1 1 calc R U
C111 C 0.5901(5) 0.6012(5) 0.7053(6) 0.045(3) Uani 1 1 d . .
H111 H 0.6386 0.5990 0.7486 0.054 Uiso 1 1 calc R U
C112 C 0.5650(5) 0.5590(5) 0.6466(5) 0.036(3) Uani 1 1 d . .
H112 H 0.5968 0.5292 0.6473 0.043 Uiso 1 1 calc R U
C113 C 0.4917(5) 0.5600(5) 0.5853(5) 0.034(2) Uani 1 1 d . .
C114 C 0.4843(5) 0.4814(5) 0.4151(6) 0.033(2) Uani 1 1 d . .
C115 C 0.4528(5) 0.5248(4) 0.3528(5) 0.032(2) Uani 1 1 d . .
H115 H 0.4235 0.5568 0.3527 0.038 Uiso 1 1 calc R U
C116 C 0.4643(6) 0.5208(5) 0.2944(6) 0.043(3) Uani 1 1 d . .
H116 H 0.4415 0.5489 0.2525 0.051 Uiso 1 1 calc R U
C117 C 0.5111(6) 0.4738(5) 0.2950(6) 0.050(3) Uani 1 1 d . .
H117 H 0.5182 0.4704 0.2531 0.060 Uiso 1 1 calc R U
C118 C 0.5457(5) 0.4334(5) 0.3580(5) 0.030(2) Uani 1 1 d . .
H118 H 0.5780 0.4036 0.3599 0.036 Uiso 1 1 calc R U
C119 C 0.5329(5) 0.4368(5) 0.4179(6) 0.032(2) Uani 1 1 d . .
C120 C 0.5649(5) 0.4042(4) 0.4947(6) 0.024(2) Uani 1 1 d . .

loop_
_atom_site_aniso_label
_atom_site_aniso_U_11
_atom_site_aniso_U_22
_atom_site_aniso_U_33
_atom_site_aniso_U_23
_atom_site_aniso_U_13
_atom_site_aniso_U_12
C1 0.038(6) 0.046(7) 0.037(7) -0.004(5) 0.022(5) -0.007(5)
C2 0.039(6) 0.046(7) 0.031(6) 0.003(5) 0.016(5) -0.004(6)
C3 0.033(6) 0.033(6) 0.037(6) 0.007(5) 0.020(5) -0.006(5)
C4 0.033(6) 0.024(6) 0.033(6) 0.003(4) 0.020(5) -0.001(4)
C5 0.028(5) 0.021(5) 0.027(6) 0.004(4) 0.018(5) 0.002(4)
C6 0.035(6) 0.035(6) 0.035(6) 0.011(5) 0.026(5) 0.010(5)
C7 0.057(7) 0.031(6) 0.050(7) 0.004(5) 0.041(6) 0.004(5)
C8 0.065(8) 0.022(6) 0.045(7) -0.006(5) 0.040(6) 0.002(5)
C9 0.052(7) 0.022(6) 0.030(6) -0.010(5) 0.024(5) -0.013(5)
C10 0.044(6) 0.034(6) 0.034(6) 0.002(5) 0.027(5) -0.004(5)
C11 0.035(6) 0.038(7) 0.045(7) -0.004(5) 0.016(5) -0.006(5)
C12 0.042(6) 0.026(6) 0.022(5) 0.003(4) 0.021(5) -0.011(5)
C13 0.021(5) 0.020(5) 0.016(5) -0.002(4) 0.011(4) -0.007(4)
C14 0.018(5) 0.018(5) 0.023(5) -0.002(4) 0.013(4) -0.004(4)
C15 0.023(5) 0.019(5) 0.030(6) -0.003(4) 0.011(4) 0.000(4)
C16 0.029(5) 0.041(7) 0.020(5) 0.005(5) 0.009(4) 0.003(5)
C17 0.047(6) 0.040(7) 0.035(6) 0.009(5) 0.025(5) -0.001(6)
C18 0.046(7) 0.029(7) 0.056(8) 0.007(6) 0.020(6) -0.007(5)
C19 0.017(5) 0.024(6) 0.038(6) -0.009(5) 0.003(4) -0.015(4)
C20 0.029(5) 0.018(5) 0.031(6) 0.002(4) 0.009(5) 0.002(4)
C21 0.010(5) 0.024(6) 0.029(6) -0.003(4) 0.008(4) -0.004(4)
C22 0.016(5) 0.040(7) 0.068(8) -0.018(6) 0.018(6) -0.010(5)
C23 0.030(6) 0.030(6) 0.065(8) -0.015(6) 0.009(6) 0.005(5)
C24 0.036(6) 0.040(7) 0.064(9) -0.021(6) 0.031(6) -0.013(5)
C25 0.028(5) 0.048(7) 0.031(6) -0.010(5) 0.018(5) -0.015(5)
C26 0.024(5) 0.036(6) 0.031(6) -0.001(5) 0.013(5) -0.002(5)
C27 0.047(6) 0.050(7) 0.024(6) 0.004(5) 0.020(5) 0.003(6)
C28 0.022(5) 0.025(6) 0.027(6) -0.002(4) 0.007(4) -0.009(4)
C29 0.035(6) 0.025(6) 0.044(7) 0.010(5) 0.024(5) 0.001(5)
C30 0.031(6) 0.039(6) 0.023(5) -0.004(5) 0.013(5) -0.005(5)
C31 0.046(7) 0.061(9) 0.057(8) 0.008(6) 0.028(6) 0.000(6)
C32 0.042(7) 0.052(8) 0.066(9) 0.029(7) 0.026(7) 0.014(6)
C33 0.033(6) 0.044(7) 0.034(6) 0.009(5) 0.013(5) 0.003(5)
C34 0.058(8) 0.045(7) 0.051(8) 0.024(6) 0.041(7) 0.005(6)
C35 0.041(6) 0.029(6) 0.027(6) 0.010(5) 0.023(5) 0.002(5)
C36 0.085(10) 0.031(7) 0.073(10) 0.007(6) 0.061(9) 0.003(7)
C37 0.071(8) 0.053(8) 0.071(9) 0.022(7) 0.055(8) 0.019(7)
C38 0.110(12) 0.034(7) 0.084(11) -0.005(7) 0.072(10) -0.015(8)
C39 0.081(9) 0.033(7) 0.053(8) -0.005(6) 0.046(7) -0.015(7)
C40 0.063(8) 0.041(7) 0.044(8) 0.016(6) 0.026(7) -0.003(6)
C41 0.049(7) 0.048(7) 0.035(7) 0.007(6) 0.008(6) -0.008(6)
C42 0.073(8) 0.028(6) 0.043(7) -0.004(5) 0.040(7) -0.019(6)
C43 0.031(6) 0.032(6) 0.034(6) 0.007(5) 0.017(5) -0.004(5)
C44 0.037(6) 0.024(6) 0.040(7) -0.003(5) 0.015(5) -0.008(5)
C45 0.040(6) 0.035(7) 0.030(6) -0.001(5) 0.016(5) 0.000(5)
C46 0.045(6) 0.046(7) 0.038(7) 0.001(5) 0.018(5) -0.005(6)
C47 0.043(7) 0.033(7) 0.060(8) 0.003(6) 0.022(6) 0.007(5)
C48 0.042(6) 0.022(6) 0.038(6) -0.001(5) 0.017(5) -0.005(5)
C49 0.029(6) 0.036(7) 0.044(7) -0.012(6) 0.010(5) -0.007(5)
C50 0.022(5) 0.028(6) 0.032(6) -0.017(5) 0.011(5) -0.015(5)
C51 0.028(6) 0.041(7) 0.063(9) -0.026(6) 0.019(6) -0.019(5)
C52 0.030(6) 0.051(8) 0.078(10) -0.012(7) 0.027(6) 0.001(6)
C53 0.054(8) 0.073(10) 0.049(8) -0.031(7) 0.034(7) -0.032(7)
C54 0.039(7) 0.065(8) 0.031(6) -0.013(6) 0.022(6) -0.016(6)
C55 0.029(6) 0.051(7) 0.030(6) -0.009(6) 0.009(5) -0.019(5)
C56 0.031(6) 0.064(8) 0.035(7) -0.015(6) 0.012(5) -0.027(6)
C57 0.030(6) 0.037(6) 0.026(6) -0.006(5) 0.015(5) -0.010(5)
C58 0.050(7) 0.079(10) 0.036(7) 0.019(6) 0.018(6) 0.006(6)
C59 0.042(6) 0.046(7) 0.038(7) 0.006(6) 0.024(5) -0.005(6)
C60 0.048(7) 0.042(7) 0.034(7) 0.005(5) 0.019(6) 0.005(5)
C61 0.038(7) 0.043(8) 0.111(12) -0.023(7) 0.044(8) -0.007(5)
C62 0.037(7) 0.043(8) 0.072(10) -0.013(7) 0.022(7) -0.014(6)
C63 0.041(7) 0.035(7) 0.072(10) 0.010(7) 0.009(7) -0.009(6)
C64 0.029(6) 0.027(7) 0.059(8) 0.002(6) 0.001(6) -0.009(5)
C65 0.043(7) 0.049(8) 0.046(8) -0.002(6) 0.016(6) -0.014(6)
C66 0.091(10) 0.061(9) 0.038(7) 0.002(6) 0.029(7) -0.011(7)
C67 0.027(6) 0.037(7) 0.035(6) 0.003(5) 0.006(5) -0.023(5)
C68 0.036(6) 0.029(6) 0.034(6) -0.002(5) 0.019(5) -0.004(5)
C69 0.032(6) 0.033(6) 0.034(6) 0.003(5) 0.020(5) -0.005(5)
C70 0.041(6) 0.033(6) 0.036(6) 0.016(5) 0.021(5) -0.008(5)
C71 0.057(8) 0.045(8) 0.051(8) 0.007(6) 0.030(7) -0.009(6)
C72 0.054(8) 0.084(10) 0.041(7) 0.016(7) 0.024(6) 0.004(7)
C73 0.047(8) 0.076(10) 0.071(10) 0.036(8) 0.039(7) 0.013(7)
C74 0.040(8) 0.081(11) 0.085(11) 0.046(9) 0.035(8) 0.009(7)
C75 0.072(9) 0.056(9) 0.090(11) 0.023(8) 0.065(9) -0.006(7)
C76 0.096(11) 0.044(8) 0.109(13) 0.014(8) 0.081(10) 0.021(7)
C77 0.042(7) 0.032(7) 0.055(7) 0.020(6) 0.037(6) 0.011(5)
C78 0.065(8) 0.042(7) 0.054(8) 0.017(6) 0.041(7) 0.001(6)
C79 0.106(11) 0.035(7) 0.059(9) -0.016(6) 0.061(9) -0.034(7)
C80 0.094(11) 0.059(9) 0.053(9) -0.013(7) 0.053(9) -0.029(8)
C81 0.072(9) 0.056(9) 0.055(8) -0.004(7) 0.040(7) -0.017(7)
C82 0.064(8) 0.043(7) 0.028(6) -0.001(5) 0.023(6) -0.007(6)
C83 0.054(7) 0.025(6) 0.050(7) -0.003(5) 0.036(6) -0.011(5)
C84 0.038(6) 0.041(7) 0.053(8) -0.014(6) 0.028(6) -0.019(5)
C85 0.053(7) 0.083(10) 0.025(6) -0.007(6) 0.020(6) -0.015(7)
C86 0.045(7) 0.064(9) 0.062(9) 0.000(7) 0.023(7) -0.010(7)
C87 0.047(8) 0.088(11) 0.069(10) -0.034(8) 0.034(7) -0.042(8)
C88 0.051(8) 0.091(11) 0.046(8) -0.041(8) 0.034(7) -0.041(7)
C89 0.029(6) 0.050(7) 0.045(7) -0.016(6) 0.010(5) -0.018(5)
C90 0.025(6) 0.028(6) 0.045(7) -0.010(5) 0.012(5) -0.009(5)
C91 0.030(6) 0.042(7) 0.077(9) -0.035(6) 0.026(6) -0.012(5)
C92 0.038(6) 0.027(6) 0.074(10) -0.020(6) 0.028(7) -0.016(5)
C93 0.047(7) 0.024(6) 0.035(7) 0.008(5) 0.005(5) 0.004(5)
C94 0.037(6) 0.017(5) 0.025(5) 0.002(5) 0.009(5) -0.002(5)
C95 0.028(6) 0.048(7) 0.028(6) -0.009(5) 0.003(5) -0.011(5)
C96 0.039(6) 0.058(8) 0.051(7) -0.013(6) 0.030(6) -0.017(5)
C97 0.024(5) 0.028(6) 0.029(6) -0.003(5) 0.009(5) -0.006(4)
C98 0.016(5) 0.022(5) 0.027(5) -0.004(4) 0.011(4) 0.000(4)
C99 0.032(6) 0.027(6) 0.030(6) 0.004(5) 0.022(5) -0.004(5)
C100 0.030(6) 0.039(6) 0.025(6) 0.014(5) 0.017(5) 0.000(5)
C101 0.041(6) 0.045(7) 0.030(6) 0.011(5) 0.022(5) -0.005(5)
C102 0.053(7) 0.028(6) 0.030(6) -0.002(5) 0.017(5) 0.000(5)
C103 0.028(6) 0.031(6) 0.030(6) 0.001(5) 0.013(5) -0.003(5)
C104 0.030(6) 0.063(8) 0.037(7) 0.020(6) 0.011(5) 0.012(6)
C105 0.069(8) 0.038(7) 0.078(9) 0.024(6) 0.069(8) 0.020(6)
C106 0.076(8) 0.040(7) 0.066(9) 0.018(6) 0.063(7) 0.024(6)
C107 0.047(6) 0.027(6) 0.028(6) 0.005(5) 0.027(5) 0.000(5)
C108 0.058(7) 0.029(6) 0.032(6) 0.006(5) 0.031(6) 0.001(5)
C109 0.036(6) 0.019(5) 0.025(5) -0.003(4) 0.016(5) 0.001(4)
C110 0.061(7) 0.034(7) 0.044(7) -0.007(5) 0.035(6) 0.000(6)
C111 0.036(6) 0.048(7) 0.051(7) 0.004(6) 0.023(6) -0.007(6)
C112 0.026(5) 0.045(7) 0.025(6) -0.008(5) 0.006(5) 0.004(5)
C113 0.043(6) 0.032(6) 0.031(6) 0.011(5) 0.023(5) 0.003(5)
C114 0.028(6) 0.035(6) 0.028(6) -0.005(5) 0.011(5) -0.008(5)
C115 0.036(6) 0.030(6) 0.024(6) 0.000(5) 0.012(5) 0.005(5)
C116 0.047(7) 0.044(7) 0.039(7) 0.007(5) 0.024(6) 0.006(5)
C117 0.054(8) 0.054(8) 0.050(8) -0.012(6) 0.034(7) -0.012(6)
C118 0.032(6) 0.035(6) 0.031(6) -0.002(5) 0.022(5) 0.006(5)
C119 0.021(5) 0.038(6) 0.034(6) -0.014(5) 0.013(5) -0.012(5)
C120 0.018(5) 0.021(5) 0.033(6) -0.010(4) 0.013(4) -0.004(4)

loop_
_atom_type_symbol
_atom_type_description
_atom_type_scat_dispersion_real
_atom_type_scat_dispersion_imag
_atom_type_scat_source
C C 0.0033 0.0016 'International Tables Vol C Tables 4.2.6.8 and 6.1.1.4'
H H 0.0000 0.0000 'International Tables Vol C Tables 4.2.6.8 and 6.1.1.4'

loop_
_geom_angle_atom_site_label_1
_geom_angle_atom_site_label_2
_geom_angle_atom_site_label_3
_geom_angle
C30 C1 C2 121.5(10)
C30 C1 H1 119.2
C2 C1 H1 119.2
C3 C2 C1 119.9(10)
C3 C2 H2 120.1
C1 C2 H2 120.1
C2 C3 C4 120.8(10)
C2 C3 H3 119.6
C4 C3 H3 119.6
C3 C4 C29 118.8(9)
C3 C4 C5 134.2(9)
C29 C4 C5 106.9(8)
C6 C5 C12 123.5(9)
C6 C5 C4 127.5(9)
C12 C5 C4 109.0(8)
C5 C6 C8 114.6(9)
C5 C6 C7 125.6(9)
C8 C6 C7 119.6(9)
C6 C7 H7A 109.5
C6 C7 H7B 109.5
H7A C7 H7B 109.5
C6 C7 H7C 109.5
H7A C7 H7C 109.5
H7B C7 H7C 109.5
C9 C8 C6 123.5(9)
C9 C8 H8 118.3
C6 C8 H8 118.3
C8 C9 C10 121.2(9)
C8 C9 H9 119.4
C10 C9 H9 119.4
C12 C10 C9 117.4(9)
C12 C10 C11 125.2(9)
C9 C10 C11 117.3(9)
C10 C11 H11A 109.5
C10 C11 H11B 109.5
H11A C11 H11B 109.5
C10 C11 H11C 109.5
H11A C11 H11C 109.5
H11B C11 H11C 109.5
C10 C12 C5 119.2(9)
C10 C12 C13 130.3(9)
C5 C12 C13 109.4(8)
C14 C13 C12 130.0(8)
C14 C13 C29 124.9(8)
C12 C13 C29 104.8(7)
C13 C14 C28 130.7(8)
C13 C14 C15 122.7(8)
C28 C14 C15 106.3(7)
C16 C15 C19 119.1(9)
C16 C15 C14 131.2(8)
C19 C15 C14 108.1(8)
C17 C16 C15 122.1(10)
C17 C16 H16 119.0
C15 C16 H16 119.0
C16 C17 C18 119.6(10)
C16 C17 H17 120.2
C18 C17 H17 120.2
C17 C18 C20 121.1(10)
C17 C18 H18 119.5
C20 C18 H18 119.5
C20 C19 C15 120.0(10)
C20 C19 C21 131.2(10)
C15 C19 C21 108.7(9)
C19 C20 C18 118.0(10)
C19 C20 H20 121.0
C18 C20 H20 121.0
C22 C21 C28 121.1(10)
C22 C21 C19 130.3(10)
C28 C21 C19 108.6(8)
C21 C22 C24 116.3(10)
C21 C22 C23 124.7(12)
C24 C22 C23 118.8(10)
C22 C23 H23A 109.5
C22 C23 H23B 109.5
H23A C23 H23B 109.5
C22 C23 H23C 109.5
H23A C23 H23C 109.5
H23B C23 H23C 109.5
C25 C24 C22 122.9(10)
C25 C24 H24 118.5
C22 C24 H24 118.5
C24 C25 C26 120.6(10)
C24 C25 H25 119.7
C26 C25 H25 119.7
C28 C26 C25 117.7(9)
C28 C26 C27 125.5(9)
C25 C26 C27 116.6(9)
C26 C27 H27A 109.5
C26 C27 H27B 109.5
H27A C27 H27B 109.5
C26 C27 H27C 109.5
H27A C27 H27C 109.5
H27B C27 H27C 109.5
C26 C28 C21 120.8(9)
C26 C28 C14 130.0(9)
C21 C28 C14 108.1(8)
C30 C29 C4 120.6(9)
C30 C29 C13 128.2(9)
C4 C29 C13 109.7(8)
C1 C30 C29 118.3(10)
C1 C30 H30 120.9
C29 C30 H30 120.9
C60 C31 C32 119.7(12)
C60 C31 H31 120.2
C32 C31 H31 120.2
C33 C32 C31 121.4(11)
C33 C32 H32 119.3
C31 C32 H32 119.3
C32 C33 C34 118.6(10)
C32 C33 H33 120.7
C34 C33 H33 120.7
C33 C34 C59 121.1(11)
C33 C34 C35 130.9(10)
C59 C34 C35 108.0(9)
C36 C35 C42 123.8(11)
C36 C35 C34 129.5(10)
C42 C35 C34 106.6(9)
C35 C36 C38 114.5(11)
C35 C36 C37 126.9(12)
C38 C36 C37 118.6(12)
C36 C37 H37A 109.5
C36 C37 H37B 109.5
H37A C37 H37B 109.5
C36 C37 H37C 109.5
H37A C37 H37C 109.5
H37B C37 H37C 109.5
C39 C38 C36 124.4(12)
C39 C38 H38 117.8
C36 C38 H38 117.8
C38 C39 C40 120.5(12)
C38 C39 H39 119.8
C40 C39 H39 119.8
C42 C40 C39 116.5(11)
C42 C40 C41 127.3(12)
C39 C40 C41 115.9(11)
C40 C41 H41A 109.5
C40 C41 H41B 109.5
H41A C41 H41B 109.5
C40 C41 H41C 109.5
H41A C41 H41C 109.5
H41B C41 H41C 109.5
C40 C42 C35 119.9(10)
C40 C42 C43 128.7(11)
C35 C42 C43 110.4(9)
C57 C43 C42 133.6(9)
C57 C43 C59 120.4(9)
C42 C43 C59 105.7(9)
C49 C44 C45 121.6(10)
C49 C44 C57 109.0(9)
C45 C44 C57 128.6(10)
C46 C45 C44 117.8(10)
C46 C45 H45 121.1
C44 C45 H45 121.1
C45 C46 C47 120.8(11)
C45 C46 H46 119.6
C47 C46 H46 119.6
C48 C47 C46 120.5(10)
C48 C47 H47 119.7
C46 C47 H47 119.7
C49 C48 C47 119.4(10)
C49 C48 H48 120.3
C47 C48 H48 120.3
C48 C49 C44 119.7(11)
C48 C49 C50 131.5(10)
C44 C49 C50 108.4(9)
C51 C50 C55 123.1(10)
C51 C50 C49 128.5(10)
C55 C50 C49 108.4(9)
C50 C51 C53 114.6(10)
C50 C51 C52 127.4(12)
C53 C51 C52 117.9(11)
C51 C52 H52A 109.5
C51 C52 H52B 109.5
H52A C52 H52B 109.5
C51 C52 H52C 109.5
H52A C52 H52C 109.5
H52B C52 H52C 109.5
C54 C53 C51 122.3(11)
C54 C53 H53 118.8
C51 C53 H53 118.8
C53 C54 C56 120.9(11)
C53 C54 H54 119.6
C56 C54 H54 119.6
C56 C55 C50 120.0(10)
C56 C55 C57 130.0(10)
C50 C55 C57 108.3(9)
C55 C56 C54 118.3(11)
C55 C56 C58 125.6(11)
C54 C56 C58 116.1(10)
C43 C57 C55 131.8(9)
C43 C57 C44 121.7(9)
C55 C57 C44 105.8(9)
C56 C58 H58A 109.5
C56 C58 H58B 109.5
H58A C58 H58B 109.5
C56 C58 H58C 109.5
H58A C58 H58C 109.5
H58B C58 H58C 109.5
C34 C59 C60 118.8(10)
C34 C59 C43 109.2(10)
C60 C59 C43 130.8(10)
C31 C60 C59 120.2(11)
C31 C60 H60 119.9
C59 C60 H60 119.9
C62 C61 H61A 109.5
C62 C61 H61B 109.5
H61A C61 H61B 109.5
C62 C61 H61C 109.5
H61A C61 H61C 109.5
H61B C61 H61C 109.5
C63 C62 C90 116.4(12)
C63 C62 C61 122.8(12)
C90 C62 C61 120.7(12)
C64 C63 C62 124.0(12)
C64 C63 H63 118.0
C62 C63 H63 118.0
C63 C64 C65 121.4(12)
C63 C64 H64 119.3
C65 C64 H64 119.3
C67 C65 C64 115.7(12)
C67 C65 C66 127.0(11)
C64 C65 C66 116.9(11)
C65 C66 H66A 109.5
C65 C66 H66B 109.5
H66A C66 H66B 109.5
C65 C66 H66C 109.5
H66A C66 H66C 109.5
H66B C66 H66C 109.5
C65 C67 C90 122.8(10)
C65 C67 C68 129.3(11)
C90 C67 C68 106.7(9)
C69 C68 C84 124.0(9)
C69 C68 C67 130.6(10)
C84 C68 C67 105.1(9)
C68 C69 C83 123.9(9)
C68 C69 C70 129.9(9)
C83 C69 C70 106.0(9)
C71 C70 C77 121.4(10)
C71 C70 C69 132.2(10)
C77 C70 C69 105.3(9)
C70 C71 C73 119.3(12)
C70 C71 C72 125.2(11)
C73 C71 C72 115.3(11)
C71 C72 H72A 109.5
C71 C72 H72B 109.5
H72A C72 H72B 109.5
C71 C72 H72C 109.5
H72A C72 H72C 109.5
H72B C72 H72C 109.5
C74 C73 C71 118.7(13)
C74 C73 H73 120.7
C71 C73 H73 120.7
C73 C74 C75 125.8(12)
C73 C74 H74 117.1
C75 C74 H74 117.1
C77 C75 C74 114.5(12)
C77 C75 C76 123.8(13)
C74 C75 C76 121.6(13)
C75 C76 H76A 109.5
C75 C76 H76B 109.5
H76A C76 H76B 109.5
C75 C76 H76C 109.5
H76A C76 H76C 109.5
H76B C76 H76C 109.5
C75 C77 C78 129.6(12)
C75 C77 C70 119.8(11)
C78 C77 C70 110.6(9)
C83 C78 C79 122.2(12)
C83 C78 C77 106.9(10)
C79 C78 C77 130.6(12)
C80 C79 C78 114.6(12)
C80 C79 H79 122.7
C78 C79 H79 122.7
C81 C80 C79 124.8(12)
C81 C80 H80 117.6
C79 C80 H80 117.6
C82 C81 C80 119.5(12)
C82 C81 H81 120.3
C80 C81 H81 120.3
C81 C82 C83 119.9(11)
C81 C82 H82 120.0
C83 C82 H82 120.0
C78 C83 C82 118.8(10)
C78 C83 C69 111.2(10)
C82 C83 C69 128.7(10)
C89 C84 C85 120.2(10)
C89 C84 C68 110.8(10)
C85 C84 C68 127.5(10)
C86 C85 C84 115.8(12)
C86 C85 H85 122.1
C84 C85 H85 122.1
C85 C86 C87 123.9(13)
C85 C86 H86 118.1
C87 C86 H86 118.1
C88 C87 C86 120.8(13)
C88 C87 H87 119.6
C86 C87 H87 119.6
C87 C88 C89 118.0(13)
C87 C88 H88 121.0
C89 C88 H88 121.0
C88 C89 C84 121.1(12)
C88 C89 C90 131.5(12)
C84 C89 C90 107.3(10)
C62 C90 C67 119.2(11)
C62 C90 C89 131.0(11)
C67 C90 C89 109.8(9)
C92 C91 H91A 109.5
C92 C91 H91B 109.5
H91A C91 H91B 109.5
C92 C91 H91C 109.5
H91A C91 H91C 109.5
H91B C91 H91C 109.5
C120 C92 C93 113.4(10)
C120 C92 C91 127.8(11)
C93 C92 C91 118.8(10)
C94 C93 C92 124.0(9)
C94 C93 H93 118.0
C92 C93 H93 118.0
C93 C94 C95 120.5(9)
C93 C94 H94 119.8
C95 C94 H94 119.8
C94 C95 C97 117.4(10)
C94 C95 C96 116.9(10)
C97 C95 C96 125.6(9)
C95 C96 H96A 109.5
C95 C96 H96B 109.5
H96A C96 H96B 109.5
C95 C96 H96C 109.5
H96A C96 H96C 109.5
H96B C96 H96C 109.5
C120 C97 C95 119.7(9)
C120 C97 C98 110.8(9)
C95 C97 C98 128.5(9)
C99 C98 C97 133.6(9)
C99 C98 C114 121.4(8)
C97 C98 C114 104.6(8)
C98 C99 C100 132.6(9)
C98 C99 C113 122.3(8)
C100 C99 C113 104.6(8)
C101 C100 C107 119.2(9)
C101 C100 C99 129.2(10)
C107 C100 C99 109.9(9)
C100 C101 C103 119.2(10)
C100 C101 C102 125.3(9)
C103 C101 C102 115.5(9)
C101 C102 H10A 109.5
C101 C102 H10B 109.5
H10A C102 H10B 109.5
C101 C102 H10C 109.5
H10A C102 H10C 109.5
H10B C102 H10C 109.5
C104 C103 C101 119.8(9)
C104 C103 H103 120.1
C101 C103 H103 120.1
C103 C104 C105 123.3(10)
C103 C104 H104 118.4
C105 C104 H104 118.4
C107 C105 C106 129.6(12)
C107 C105 C104 112.9(10)
C106 C105 C104 117.3(10)
C105 C106 H10D 109.5
C105 C106 H10E 109.5
H10D C106 H10E 109.5
C105 C106 H10F 109.5
H10D C106 H10F 109.5
H10E C106 H10F 109.5
C105 C107 C100 124.8(10)
C105 C107 C108 127.0(10)
C100 C107 C108 108.2(8)
C109 C108 C113 120.6(9)
C109 C108 C107 131.8(9)
C113 C108 C107 107.3(9)
C108 C109 C110 119.4(9)
C108 C109 H109 120.3
C110 C109 H109 120.3
C109 C110 C111 120.8(10)
C109 C110 H110 119.6
C111 C110 H110 119.6
C112 C111 C110 119.9(10)
C112 C111 H111 120.1
C110 C111 H111 120.1
C111 C112 C113 119.6(10)
C111 C112 H112 120.2
C113 C112 H112 120.2
C112 C113 C108 119.5(9)
C112 C113 C99 129.5(9)
C108 C113 C99 109.7(8)
C119 C114 C115 118.9(9)
C119 C114 C98 109.2(8)
C115 C114 C98 130.7(9)
C116 C115 C114 120.7(10)
C116 C115 H115 119.7
C114 C115 H115 119.7
C115 C116 C117 120.6(10)
C115 C116 H116 119.7
C117 C116 H116 119.7
C118 C117 C116 119.2(10)
C118 C117 H117 120.4
C116 C117 H117 120.4
C119 C118 C117 120.4(10)
C119 C118 H118 119.8
C117 C118 H118 119.8
C118 C119 C114 120.0(10)
C118 C119 C120 133.3(9)
C114 C119 C120 106.6(8)
C97 C120 C92 124.4(10)
C97 C120 C119 108.7(8)
C92 C120 C119 126.9(9)

loop_
_geom_bond_atom_site_label_1
_geom_bond_atom_site_label_2
_geom_bond_distance
C1 C30 1.363(13)
C1 C2 1.398(13)
C1 H1 0.9400
C2 C3 1.362(13)
C2 H2 0.9400
C3 C4 1.375(12)
C3 H3 0.9400
C4 C29 1.415(12)
C4 C5 1.466(12)
C5 C6 1.389(13)
C5 C12 1.416(12)
C6 C8 1.398(13)
C6 C7 1.513(12)
C7 H7A 0.9700
C7 H7B 0.9700
C7 H7C 0.9700
C8 C9 1.373(13)
C8 H8 0.9400
C9 C10 1.398(13)
C9 H9 0.9400
C10 C12 1.393(13)
C10 C11 1.499(12)
C11 H11A 0.9700
C11 H11B 0.9700
C11 H11C 0.9700
C12 C13 1.461(12)
C13 C14 1.353(11)
C13 C29 1.494(12)
C14 C28 1.467(12)
C14 C15 1.489(12)
C15 C16 1.382(13)
C15 C19 1.418(13)
C16 C17 1.350(12)
C16 H16 0.9400
C17 C18 1.396(14)
C17 H17 0.9400
C18 C20 1.413(14)
C18 H18 0.9400
C19 C20 1.402(13)
C19 C21 1.448(13)
C20 H20 0.9400
C21 C22 1.400(13)
C21 C28 1.437(12)
C22 C24 1.407(15)
C22 C23 1.511(14)
C23 H23A 0.9700
C23 H23B 0.9700
C23 H23C 0.9700
C24 C25 1.384(14)
C24 H24 0.9400
C25 C26 1.420(13)
C25 H25 0.9400
C26 C28 1.380(13)
C26 C27 1.474(13)
C27 H27A 0.9700
C27 H27B 0.9700
C27 H27C 0.9700
C29 C30 1.398(13)
C30 H30 0.9400
C31 C60 1.360(14)
C31 C32 1.417(15)
C31 H31 0.9400
C32 C33 1.385(15)
C32 H32 0.9400
C33 C34 1.393(13)
C33 H33 0.9400
C34 C59 1.406(14)
C34 C35 1.494(14)
C35 C36 1.349(15)
C35 C42 1.425(14)
C36 C38 1.409(16)
C36 C37 1.482(15)
C37 H37A 0.9700
C37 H37B 0.9700
C37 H37C 0.9700
C38 C39 1.337(16)
C38 H38 0.9400
C39 C40 1.435(16)
C39 H39 0.9400
C40 C42 1.372(15)
C40 C41 1.514(14)
C41 H41A 0.9700
C41 H41B 0.9700
C41 H41C 0.9700
C42 C43 1.445(14)
C43 C57 1.396(13)
C43 C59 1.487(13)
C44 C49 1.398(14)
C44 C45 1.412(13)
C44 C57 1.491(13)
C45 C46 1.376(13)
C45 H45 0.9400
C46 C47 1.413(14)
C46 H46 0.9400
C47 C48 1.392(14)
C47 H47 0.9400
C48 C49 1.383(14)
C48 H48 0.9400
C49 C50 1.469(14)
C50 C51 1.385(14)
C50 C55 1.425(14)
C51 C53 1.448(16)
C51 C52 1.456(14)
C52 H52A 0.9700
C52 H52B 0.9700
C52 H52C 0.9700
C53 C54 1.391(15)
C53 H53 0.9400
C54 C56 1.395(14)
C54 H54 0.9400
C55 C56 1.390(14)
C55 C57 1.471(14)
C56 C58 1.502(15)
C58 H58A 0.9700
C58 H58B 0.9700
C58 H58C 0.9700
C59 C60 1.423(14)
C60 H60 0.9400
C61 C62 1.561(15)
C61 H61A 0.9700
C61 H61B 0.9700
C61 H61C 0.9700
C62 C63 1.398(16)
C62 C90 1.400(15)
C63 C64 1.358(16)
C63 H63 0.9400
C64 C65 1.414(15)
C64 H64 0.9400
C65 C67 1.381(14)
C65 C66 1.479(16)
C66 H66A 0.9700
C66 H66B 0.9700
C66 H66C 0.9700
C67 C90 1.440(14)
C67 C68 1.508(14)
C68 C69 1.354(13)
C68 C84 1.480(14)
C69 C83 1.477(14)
C69 C70 1.495(13)
C70 C71 1.361(14)
C70 C77 1.464(14)
C71 C73 1.401(15)
C71 C72 1.461(16)
C72 H72A 0.9700
C72 H72B 0.9700
C72 H72C 0.9700
C73 C74 1.366(18)
C73 H73 0.9400
C74 C75 1.428(18)
C74 H74 0.9400
C75 C77 1.406(15)
C75 C76 1.514(16)
C76 H76A 0.9700
C76 H76B 0.9700
C76 H76C 0.9700
C77 C78 1.451(15)
C78 C83 1.394(14)
C78 C79 1.400(15)
C79 C80 1.390(16)
C79 H79 0.9400
C80 C81 1.384(16)
C80 H80 0.9400
C81 C82 1.326(15)
C81 H81 0.9400
C82 C83 1.434(14)
C82 H82 0.9400
C84 C89 1.400(14)
C84 C85 1.460(15)
C85 C86 1.322(15)
C85 H85 0.9400
C86 C87 1.427(16)
C86 H86 0.9400
C87 C88 1.355(17)
C87 H87 0.9400
C88 C89 1.398(15)
C88 H88 0.9400
C89 C90 1.466(15)
C91 C92 1.484(14)
C91 H91A 0.9700
C91 H91B 0.9700
C91 H91C 0.9700
C92 C120 1.396(14)
C92 C93 1.404(14)
C93 C94 1.376(14)
C93 H93 0.9400
C94 C95 1.397(13)
C94 H94 0.9400
C95 C97 1.397(14)
C95 C96 1.524(14)
C96 H96A 0.9700
C96 H96B 0.9700
C96 H96C 0.9700
C97 C120 1.384(13)
C97 C98 1.452(13)
C98 C99 1.360(12)
C98 C114 1.507(13)
C99 C100 1.463(12)
C99 C113 1.521(13)
C100 C101 1.355(13)
C100 C107 1.427(13)
C101 C103 1.410(13)
C101 C102 1.526(13)
C102 H10A 0.9700
C102 H10B 0.9700
C102 H10C 0.9700
C103 C104 1.381(14)
C103 H103 0.9400
C104 C105 1.453(15)
C104 H104 0.9400
C105 C107 1.372(14)
C105 C106 1.445(13)
C106 H10D 0.9700
C106 H10E 0.9700
C106 H10F 0.9700
C107 C108 1.496(14)
C108 C109 1.364(12)
C108 C113 1.406(13)
C109 C110 1.371(13)
C109 H109 0.9400
C110 C111 1.410(13)
C110 H110 0.9400
C111 C112 1.359(13)
C111 H111 0.9400
C112 C113 1.395(12)
C112 H112 0.9400
C114 C119 1.412(13)
C114 C115 1.421(13)
C115 C116 1.332(13)
C115 H115 0.9400
C116 C117 1.436(15)
C116 H116 0.9400
C117 C118 1.387(14)
C117 H117 0.9400
C118 C119 1.380(12)
C118 H118 0.9400
C119 C120 1.493(13)
